data_4087065
loop_
_publ_author_name
'Paul, Daniel'
'Heins, Frederik'
'Krupski, Sergei'
'Hepp, Alexander'
'Daniliuc, Constantin G.'
'Klahr, Kevin'
'Neugebauer, Johannes'
'Glorius, Frank'
'Hahn, F. Ekkehardt'

_publ_section_title
;
 Synthesis and Reactivity of Intramolecularly NHC-Stabilized Germylenes
 and Stannylenes
;
_journal_name_full Organometallics
_journal_paper_doi 10.1021/acs.organomet.6b00925
_journal_year 2017
_chemical_formula_sum 'C50 H64 Cl2 N6 O Sn2'
_chemical_formula_weight 1073.35
_chemical_name_systematic
; 
 ? 
;
_space_group_crystal_system monoclinic
_space_group_IT_number 14
_space_group_name_Hall '-P 2yn'
_space_group_name_H-M_alt 'P 1 21/n 1'
_symmetry_space_group_name_Hall '-P 2yn'
_symmetry_space_group_name_H-M 'P 1 21/n 1'
_atom_sites_solution_hydrogens geom
_atom_sites_solution_primary direct
_atom_sites_solution_secondary difmap
_audit_creation_method SHELXL-97
_cell_angle_alpha 90.00
_cell_angle_beta 94.8040(10)
_cell_angle_gamma 90.00
_cell_formula_units_Z 4
_cell_length_a 8.2740(4)
_cell_length_b 12.2320(6)
_cell_length_c 49.393(2)
_cell_measurement_reflns_used 9688
_cell_measurement_temperature 153(2)
_cell_measurement_theta_max 29.527
_cell_measurement_theta_min 2.3475
_cell_volume 4981.4(4)
_computing_structure_refinement 'SHELXL-97 (Sheldrick, 1997)'
_computing_structure_solution 'SHELXS-97 (Sheldrick, 1990)'
_diffrn_ambient_temperature 153(2)
_diffrn_measured_fraction_theta_full 0.998
_diffrn_measured_fraction_theta_max 0.998
_diffrn_measurement_device_type 'Bruker APEX-II CCD'
_diffrn_measurement_method '\f and \w scans'
_diffrn_radiation_monochromator 'Goebel mirror'
_diffrn_radiation_source 'fine-focus sealed tube'
_diffrn_radiation_type MoK\a
_diffrn_radiation_wavelength 0.71073
_diffrn_reflns_av_R_equivalents 0.0630
_diffrn_reflns_av_sigmaI/netI 0.0384
_diffrn_reflns_limit_h_max 11
_diffrn_reflns_limit_h_min -11
_diffrn_reflns_limit_k_max 17
_diffrn_reflns_limit_k_min -17
_diffrn_reflns_limit_l_max 70
_diffrn_reflns_limit_l_min -70
_diffrn_reflns_number 143770
_diffrn_reflns_theta_full 30.57
_diffrn_reflns_theta_max 30.57
_diffrn_reflns_theta_min 2.08
_exptl_absorpt_coefficient_mu 1.152
_exptl_absorpt_correction_T_max 0.7461
_exptl_absorpt_correction_T_min 0.6770
_exptl_absorpt_correction_type multi-scan
_exptl_absorpt_process_details SADABS-2014/5
_exptl_crystal_colour Colourless
_exptl_crystal_density_diffrn 1.431
_exptl_crystal_density_method 'not measured'
_exptl_crystal_description Block
_exptl_crystal_F_000 2192
_exptl_crystal_size_max 0.16
_exptl_crystal_size_mid 0.15
_exptl_crystal_size_min 0.12
_refine_diff_density_max 1.713
_refine_diff_density_min -0.668
_refine_diff_density_rms 0.101
_refine_ls_extinction_method none
_refine_ls_goodness_of_fit_ref 1.105
_refine_ls_hydrogen_treatment mixed
_refine_ls_matrix_type full
_refine_ls_number_parameters 557
_refine_ls_number_reflns 15264
_refine_ls_number_restraints 8
_refine_ls_restrained_S_all 1.105
_refine_ls_R_factor_all 0.0771
_refine_ls_R_factor_gt 0.0485
_refine_ls_shift/su_max 0.001
_refine_ls_shift/su_mean 0.000
_refine_ls_structure_factor_coef Fsqd
_refine_ls_weighting_details 'calc w=1/[\s^2^(Fo^2^)+(0.0454P)^2^+5.1263P] where P=(Fo^2^+2Fc^2^)/3'
_refine_ls_weighting_scheme calc
_refine_ls_wR_factor_gt 0.1022
_refine_ls_wR_factor_ref 0.1113
_reflns_number_gt 11310
_reflns_number_total 15264
_reflns_threshold_expression >2sigma(I)
_cod_data_source_file om6b00925_si_002.cif
_cod_data_source_block '[3b]'
_cod_depositor_comments
;
The following automatic conversions were performed:

'_exptl_absorpt_correction_type' value 'Multi-scan' changed to
'multi-scan' according to
/usr/data/users/saulius/crontab/automatic-downloads/rss-feeds/ACS/lib/dictionaries/cif_core.dic
dictionary named 'cif_core.dic' version 2.4.2 from 2011-04-26.

Automatic conversion script
Id: cif_fix_values 4268 2015-11-12 08:31:59Z antanas 
;
_cod_database_code 4087065

loop_
_symmetry_equiv_pos_as_xyz
'x, y, z'
'-x+1/2, y+1/2, -z+1/2'
'-x, -y, -z'
'x-1/2, -y-1/2, z-1/2'

loop_
_atom_site_label
_atom_site_type_symbol
_atom_site_fract_x
_atom_site_fract_y
_atom_site_fract_z
_atom_site_U_iso_or_equiv
_atom_site_adp_type
_atom_site_occupancy
_atom_site_symmetry_multiplicity
_atom_site_calc_flag
_atom_site_refinement_flags
_atom_site_disorder_assembly
_atom_site_disorder_group
Sn1A Sn 0.20597(2) 0.756202(19) 0.044724(4) 0.03095(6) Uani 1 1 d . . .
Cl1A Cl 0.21104(12) 0.95739(8) 0.054426(18) 0.0497(2) Uani 1 1 d . . .
N1A N -0.1758(3) 0.7721(2) 0.02275(5) 0.0309(5) Uani 1 1 d . . .
N3A N -0.1540(3) 0.7362(2) 0.06541(5) 0.0275(5) Uani 1 1 d . . .
N8A N 0.1585(3) 0.7693(2) 0.00266(5) 0.0302(5) Uani 1 1 d . . .
C2A C -0.0660(3) 0.7578(2) 0.04427(6) 0.0269(6) Uani 1 1 d . . .
C4A C -0.3181(4) 0.7367(3) 0.05715(7) 0.0393(8) Uani 1 1 d . . .
H4A H -0.4048 0.7237 0.0682 0.047 Uiso 1 1 calc R . .
C5A C -0.3303(4) 0.7592(3) 0.03023(7) 0.0386(8) Uani 1 1 d . . .
H5A H -0.4277 0.7651 0.0187 0.046 Uiso 1 1 calc R . .
C6A C -0.1376(4) 0.7900(3) -0.00556(6) 0.0359(7) Uani 1 1 d . . .
H6A1 H -0.2212 0.8385 -0.0147 0.043 Uiso 1 1 calc R . .
H6A2 H -0.1427 0.7191 -0.0152 0.043 Uiso 1 1 calc R . .
C7A C 0.0269(4) 0.8403(3) -0.00783(6) 0.0334(7) Uani 1 1 d . . .
H7A1 H 0.0399 0.8567 -0.0271 0.040 Uiso 1 1 calc R . .
H7A2 H 0.0336 0.9101 0.0023 0.040 Uiso 1 1 calc R . .
C9A C 0.2796(3) 0.7417(2) -0.01467(6) 0.0278(6) Uani 1 1 d . . .
C10A C 0.3668(4) 0.8212(3) -0.02830(6) 0.0329(7) Uani 1 1 d . . .
C11A C 0.4841(4) 0.7873(3) -0.04510(6) 0.0409(8) Uani 1 1 d . . .
H11A H 0.5411 0.8409 -0.0544 0.049 Uiso 1 1 calc R . .
C12A C 0.5207(4) 0.6780(4) -0.04866(6) 0.0438(9) Uani 1 1 d . . .
C13A C 0.4367(4) 0.6009(3) -0.03500(7) 0.0408(8) Uani 1 1 d . . .
H13A H 0.4609 0.5257 -0.0372 0.049 Uiso 1 1 calc R . .
C14A C 0.3175(4) 0.6304(3) -0.01810(6) 0.0316(6) Uani 1 1 d . . .
C15A C 0.3380(4) 0.9415(3) -0.02428(7) 0.0441(8) Uani 1 1 d . . .
H15A H 0.4326 0.9829 -0.0292 0.066 Uiso 1 1 calc R . .
H15B H 0.3208 0.9553 -0.0052 0.066 Uiso 1 1 calc R . .
H15C H 0.2419 0.9645 -0.0358 0.066 Uiso 1 1 calc R . .
C16A C 0.6478(5) 0.6433(5) -0.06753(8) 0.0682(14) Uani 1 1 d . . .
H16A H 0.6075 0.6580 -0.0864 0.102 Uiso 1 1 calc R . .
H16B H 0.6697 0.5649 -0.0653 0.102 Uiso 1 1 calc R . .
H16C H 0.7480 0.6846 -0.0631 0.102 Uiso 1 1 calc R . .
C17A C 0.2252(4) 0.5422(3) -0.00468(7) 0.0416(8) Uani 1 1 d . . .
H17A H 0.2539 0.4707 -0.0118 0.062 Uiso 1 1 calc R . .
H17B H 0.1085 0.5545 -0.0085 0.062 Uiso 1 1 calc R . .
H17C H 0.2533 0.5440 0.0150 0.062 Uiso 1 1 calc R . .
C18A C -0.0829(3) 0.7085(2) 0.09215(6) 0.0263(6) Uani 1 1 d . . .
C19A C -0.0345(4) 0.6000(2) 0.09690(6) 0.0319(6) Uani 1 1 d . . .
C20A C 0.0378(4) 0.5755(3) 0.12245(6) 0.0367(7) Uani 1 1 d . . .
H20A H 0.0715 0.5025 0.1263 0.044 Uiso 1 1 calc R . .
C21A C 0.0628(4) 0.6536(3) 0.14254(6) 0.0358(7) Uani 1 1 d . . .
C22A C 0.0126(4) 0.7596(3) 0.13696(6) 0.0363(7) Uani 1 1 d . . .
H22A H 0.0291 0.8135 0.1508 0.044 Uiso 1 1 calc R . .
C23A C -0.0609(4) 0.7896(2) 0.11187(6) 0.0306(6) Uani 1 1 d . . .
C24A C -0.0604(5) 0.5138(3) 0.07526(7) 0.0482(9) Uani 1 1 d . . .
H24A H -0.0176 0.4438 0.0823 0.072 Uiso 1 1 calc R . .
H24B H -0.0038 0.5350 0.0594 0.072 Uiso 1 1 calc R . .
H24C H -0.1767 0.5065 0.0699 0.072 Uiso 1 1 calc R . .
C25A C 0.1451(6) 0.6232(3) 0.17025(7) 0.0572(11) Uani 1 1 d . . .
H25A H 0.0673 0.6305 0.1841 0.086 Uiso 1 1 calc R . .
H25B H 0.2374 0.6720 0.1747 0.086 Uiso 1 1 calc R . .
H25C H 0.1834 0.5474 0.1698 0.086 Uiso 1 1 calc R . .
C26A C -0.1150(5) 0.9050(3) 0.10615(8) 0.0456(9) Uani 1 1 d . . .
H26A H -0.0879 0.9502 0.1223 0.068 Uiso 1 1 calc R . .
H26B H -0.2326 0.9063 0.1016 0.068 Uiso 1 1 calc R . .
H26C H -0.0600 0.9339 0.0909 0.068 Uiso 1 1 calc R . .
Sn1B Sn 0.21495(3) 0.388415(18) 0.284586(5) 0.03604(7) Uani 1 1 d . . .
Cl1B Cl 0.40823(11) 0.50162(9) 0.314547(19) 0.0541(2) Uani 1 1 d . . .
N3B N -0.0781(3) 0.4891(2) 0.31591(5) 0.0313(5) Uani 1 1 d . . .
N8B N 0.2134(3) 0.4877(2) 0.25022(5) 0.0325(6) Uani 1 1 d . . .
N1B N -0.0295(3) 0.5959(2) 0.28331(5) 0.0329(6) Uani 1 1 d . . .
C2B C 0.0197(4) 0.5033(2) 0.29569(6) 0.0307(6) Uani 1 1 d . . .
C4B C -0.1893(4) 0.5730(3) 0.31605(7) 0.0401(8) Uani 1 1 d . . .
H4B H -0.2710 0.5820 0.3283 0.048 Uiso 1 1 calc R . .
C5B C -0.1591(4) 0.6393(3) 0.29550(8) 0.0412(8) Uani 1 1 d . . .
H5B H -0.2165 0.7042 0.2903 0.049 Uiso 1 1 calc R . .
C6B C 0.0360(4) 0.6431(3) 0.25881(8) 0.0441(8) Uani 1 1 d . . .
H6B1 H 0.0372 0.7237 0.2605 0.053 Uiso 1 1 calc R . .
H6B2 H -0.0380 0.6241 0.2427 0.053 Uiso 1 1 calc R . .
C7B C 0.2035(4) 0.6048(3) 0.25415(7) 0.0419(8) Uani 1 1 d . . .
H7B1 H 0.2396 0.6423 0.2379 0.050 Uiso 1 1 calc R . .
H7B2 H 0.2786 0.6259 0.2699 0.050 Uiso 1 1 calc R . .
C9B C 0.2859(4) 0.4469(2) 0.22723(6) 0.0309(6) Uani 1 1 d . . .
C10B C 0.4436(4) 0.4756(3) 0.22132(6) 0.0345(7) Uani 1 1 d . . .
C11B C 0.5046(4) 0.4340(3) 0.19805(7) 0.0399(8) Uani 1 1 d . . .
H11B H 0.6102 0.4555 0.1939 0.048 Uiso 1 1 calc R . .
C12B C 0.4186(5) 0.3628(3) 0.18069(7) 0.0441(9) Uani 1 1 d . . .
C13B C 0.2665(5) 0.3308(3) 0.18746(7) 0.0463(9) Uani 1 1 d . . .
H13B H 0.2073 0.2787 0.1763 0.056 Uiso 1 1 calc R . .
C14B C 0.1980(4) 0.3724(3) 0.20996(7) 0.0374(7) Uani 1 1 d . . .
C15B C 0.5484(4) 0.5492(3) 0.24005(8) 0.0479(9) Uani 1 1 d . . .
H15D H 0.6630 0.5334 0.2382 0.072 Uiso 1 1 calc R . .
H15E H 0.5244 0.5363 0.2589 0.072 Uiso 1 1 calc R . .
H15F H 0.5257 0.6258 0.2353 0.072 Uiso 1 1 calc R . .
C16B C 0.4855(6) 0.3205(4) 0.15518(8) 0.0631(12) Uani 1 1 d . . .
H16D H 0.4222 0.3506 0.1392 0.095 Uiso 1 1 calc R . .
H16E H 0.4787 0.2406 0.1548 0.095 Uiso 1 1 calc R . .
H16F H 0.5991 0.3430 0.1549 0.095 Uiso 1 1 calc R . .
C17B C 0.0266(5) 0.3402(3) 0.21512(8) 0.0523(10) Uani 1 1 d . . .
H17D H -0.0198 0.2947 0.2001 0.078 Uiso 1 1 calc R . .
H17E H -0.0395 0.4062 0.2165 0.078 Uiso 1 1 calc R . .
H17F H 0.0281 0.2989 0.2321 0.078 Uiso 1 1 calc R . .
C18B C -0.0680(4) 0.3942(3) 0.33335(6) 0.0320(6) Uani 1 1 d . . .
C19B C -0.1470(4) 0.2984(3) 0.32417(7) 0.0366(7) Uani 1 1 d . . .
C20B C -0.1254(4) 0.2067(3) 0.34031(7) 0.0421(8) Uani 1 1 d . . .
H20B H -0.1783 0.1409 0.3344 0.051 Uiso 1 1 calc R . .
C21B C -0.0296(4) 0.2063(3) 0.36477(7) 0.0426(8) Uani 1 1 d . . .
C22B C 0.0442(4) 0.3038(3) 0.37322(7) 0.0418(8) Uani 1 1 d . . .
H22B H 0.1092 0.3054 0.3900 0.050 Uiso 1 1 calc R . .
C23B C 0.0263(4) 0.3990(3) 0.35805(6) 0.0357(7) Uani 1 1 d . . .
C24B C -0.2525(5) 0.2971(3) 0.29772(8) 0.0501(9) Uani 1 1 d . . .
H24D H -0.3020 0.2247 0.2950 0.075 Uiso 1 1 calc R . .
H24E H -0.1861 0.3133 0.2827 0.075 Uiso 1 1 calc R . .
H24F H -0.3379 0.3524 0.2983 0.075 Uiso 1 1 calc R . .
C25B C -0.0036(6) 0.1036(3) 0.38105(9) 0.0604(11) Uani 1 1 d . . .
H25D H 0.0681 0.1189 0.3974 0.091 Uiso 1 1 calc R . .
H25E H 0.0462 0.0481 0.3701 0.091 Uiso 1 1 calc R . .
H25F H -0.1081 0.0767 0.3863 0.091 Uiso 1 1 calc R . .
C26B C 0.1070(5) 0.5033(3) 0.36797(7) 0.0477(9) Uani 1 1 d . . .
H26D H 0.1654 0.4909 0.3858 0.072 Uiso 1 1 calc R . .
H26E H 0.0246 0.5600 0.3695 0.072 Uiso 1 1 calc R . .
H26F H 0.1837 0.5271 0.3551 0.072 Uiso 1 1 calc R . .
O50 O -0.1965(5) 0.1669(3) 0.12851(8) 0.0454(9) Uiso 0.62 1 d PD A 2
C50 C -0.0509(8) 0.2236(6) 0.13578(13) 0.0537(15) Uiso 0.62 1 d PD A 2
C51 C 0.0482(9) 0.2180(7) 0.11158(17) 0.0526(19) Uiso 0.62 1 d PD A 2
C52 C -0.0746(9) 0.1987(6) 0.08777(14) 0.0453(18) Uiso 0.62 1 d PD A 2
C53 C -0.2366(9) 0.1934(7) 0.10134(15) 0.0596(18) Uiso 0.62 1 d PD A 2
O60 O 0.0525(11) 0.2862(8) 0.12239(18) 0.071(2) Uiso 0.38 1 d PD B 1
C60 C -0.1074(14) 0.2920(10) 0.1327(2) 0.060(3) Uiso 0.38 1 d PD B 1
C61 C -0.2304(15) 0.2474(11) 0.1088(3) 0.067(3) Uiso 0.38 1 d PD B 1
C62 C -0.1259(14) 0.1988(9) 0.0884(2) 0.037(3) Uiso 0.38 1 d PD B 1
C63 C 0.0508(16) 0.1935(12) 0.1040(3) 0.065(4) Uiso 0.38 1 d PD B 1

loop_
_atom_site_aniso_label
_atom_site_aniso_U_11
_atom_site_aniso_U_22
_atom_site_aniso_U_33
_atom_site_aniso_U_23
_atom_site_aniso_U_13
_atom_site_aniso_U_12
Sn1A 0.01918(9) 0.04961(14) 0.02372(9) 0.00534(9) -0.00028(7) 0.00122(9)
Cl1A 0.0584(6) 0.0531(5) 0.0373(4) -0.0061(4) 0.0025(4) -0.0232(4)
N1A 0.0219(12) 0.0371(14) 0.0328(13) 0.0054(11) -0.0023(10) -0.0002(10)
N3A 0.0193(11) 0.0309(13) 0.0323(12) 0.0064(10) 0.0017(9) 0.0013(9)
N8A 0.0250(12) 0.0420(15) 0.0237(11) 0.0038(10) 0.0021(9) 0.0034(10)
C2A 0.0221(13) 0.0295(15) 0.0285(13) 0.0012(11) -0.0012(10) -0.0009(11)
C4A 0.0208(14) 0.052(2) 0.0454(18) 0.0157(16) 0.0038(13) -0.0016(13)
C5A 0.0181(13) 0.049(2) 0.0481(19) 0.0121(15) -0.0043(12) -0.0002(13)
C6A 0.0291(16) 0.0474(19) 0.0299(15) 0.0060(13) -0.0055(12) 0.0026(14)
C7A 0.0313(16) 0.0418(18) 0.0265(14) 0.0051(13) -0.0006(12) 0.0035(13)
C9A 0.0197(12) 0.0395(17) 0.0238(12) 0.0017(12) -0.0005(10) -0.0038(12)
C10A 0.0271(15) 0.0455(19) 0.0251(14) 0.0035(13) -0.0037(11) -0.0096(13)
C11A 0.0245(15) 0.070(2) 0.0270(15) 0.0068(15) -0.0027(12) -0.0155(15)
C12A 0.0246(16) 0.080(3) 0.0268(15) -0.0073(16) 0.0024(12) -0.0033(16)
C13A 0.0275(16) 0.056(2) 0.0377(17) -0.0107(16) -0.0028(13) 0.0040(15)
C14A 0.0242(14) 0.0407(18) 0.0294(14) -0.0012(12) -0.0012(11) -0.0006(12)
C15A 0.0416(19) 0.042(2) 0.048(2) 0.0078(16) -0.0009(15) -0.0121(15)
C16A 0.039(2) 0.125(4) 0.043(2) -0.018(2) 0.0131(17) -0.002(2)
C17A 0.0382(18) 0.0377(18) 0.049(2) 0.0032(15) 0.0020(15) -0.0018(14)
C18A 0.0215(13) 0.0301(14) 0.0272(13) 0.0046(11) 0.0022(10) 0.0002(11)
C19A 0.0341(16) 0.0270(15) 0.0342(15) -0.0004(12) 0.0004(12) -0.0022(12)
C20A 0.0441(19) 0.0282(15) 0.0367(17) 0.0049(13) -0.0027(14) 0.0016(13)
C21A 0.0414(18) 0.0362(17) 0.0290(15) 0.0021(13) -0.0018(13) -0.0010(14)
C22A 0.0430(18) 0.0352(17) 0.0313(15) -0.0053(13) 0.0057(13) -0.0030(14)
C23A 0.0330(16) 0.0264(14) 0.0340(15) 0.0014(12) 0.0111(12) 0.0017(12)
C24A 0.069(3) 0.0306(18) 0.0426(19) -0.0051(15) -0.0105(17) -0.0005(17)
C25A 0.080(3) 0.054(2) 0.0352(19) -0.0006(17) -0.0094(19) 0.004(2)
C26A 0.058(2) 0.0300(18) 0.051(2) 0.0027(15) 0.0146(17) 0.0087(15)
Sn1B 0.03952(13) 0.03117(11) 0.03899(12) 0.01041(9) 0.01261(9) 0.01136(9)
Cl1B 0.0362(5) 0.0776(7) 0.0476(5) 0.0121(5) -0.0019(4) 0.0001(4)
N3B 0.0270(13) 0.0342(14) 0.0327(13) -0.0063(11) 0.0013(10) 0.0009(10)
N8B 0.0388(15) 0.0253(13) 0.0342(13) 0.0059(10) 0.0078(11) 0.0019(11)
N1B 0.0292(13) 0.0296(14) 0.0393(14) -0.0017(11) -0.0007(11) 0.0061(10)
C2B 0.0268(15) 0.0304(16) 0.0350(15) -0.0010(12) 0.0026(12) -0.0013(12)
C4B 0.0313(17) 0.0431(19) 0.0460(19) -0.0126(15) 0.0041(14) 0.0062(14)
C5B 0.0298(17) 0.0374(18) 0.056(2) -0.0101(15) -0.0005(15) 0.0098(13)
C6B 0.046(2) 0.0318(17) 0.055(2) 0.0116(15) 0.0059(16) 0.0087(15)
C7B 0.050(2) 0.0318(17) 0.0441(19) 0.0087(14) 0.0062(15) 0.0017(15)
C9B 0.0389(17) 0.0218(14) 0.0320(15) 0.0069(11) 0.0031(12) 0.0014(12)
C10B 0.0395(18) 0.0287(16) 0.0355(16) 0.0040(13) 0.0047(13) -0.0008(13)
C11B 0.0451(19) 0.0342(17) 0.0420(18) 0.0072(14) 0.0142(15) 0.0067(14)
C12B 0.067(3) 0.0317(18) 0.0336(17) 0.0045(13) 0.0065(16) 0.0118(16)
C13B 0.067(3) 0.0312(18) 0.0388(18) -0.0016(14) -0.0054(17) -0.0022(16)
C14B 0.0438(19) 0.0300(17) 0.0375(17) 0.0067(13) -0.0016(14) -0.0019(13)
C15B 0.040(2) 0.052(2) 0.052(2) -0.0073(17) 0.0091(16) -0.0139(16)
C16B 0.102(4) 0.051(2) 0.038(2) -0.0001(17) 0.016(2) 0.021(2)
C17B 0.050(2) 0.052(2) 0.054(2) 0.0016(18) -0.0038(18) -0.0155(18)
C18B 0.0276(15) 0.0351(16) 0.0343(15) -0.0059(13) 0.0079(12) -0.0009(12)
C19B 0.0281(16) 0.0401(18) 0.0425(18) -0.0112(14) 0.0089(13) -0.0037(13)
C20B 0.0412(19) 0.0341(18) 0.053(2) -0.0103(15) 0.0175(16) -0.0058(14)
C21B 0.044(2) 0.0419(19) 0.0444(19) -0.0011(15) 0.0216(16) 0.0038(15)
C22B 0.0416(19) 0.050(2) 0.0351(17) -0.0002(15) 0.0098(14) 0.0003(16)
C23B 0.0339(17) 0.0413(18) 0.0328(15) -0.0061(13) 0.0077(13) -0.0055(14)
C24B 0.041(2) 0.051(2) 0.057(2) -0.0169(18) -0.0026(17) -0.0075(17)
C25B 0.076(3) 0.046(2) 0.062(3) 0.0045(19) 0.024(2) 0.007(2)
C26B 0.055(2) 0.049(2) 0.0380(18) -0.0053(16) -0.0028(16) -0.0142(17)

loop_
_atom_type_symbol
_atom_type_description
_atom_type_scat_dispersion_real
_atom_type_scat_dispersion_imag
_atom_type_scat_source
C C 0.0033 0.0016 'International Tables Vol C Tables 4.2.6.8 and 6.1.1.4'
H H 0.0000 0.0000 'International Tables Vol C Tables 4.2.6.8 and 6.1.1.4'
N N 0.0061 0.0033 'International Tables Vol C Tables 4.2.6.8 and 6.1.1.4'
O O 0.0106 0.0060 'International Tables Vol C Tables 4.2.6.8 and 6.1.1.4'
Cl Cl 0.1484 0.1585 'International Tables Vol C Tables 4.2.6.8 and 6.1.1.4'
Sn Sn -0.6537 1.4246 'International Tables Vol C Tables 4.2.6.8 and 6.1.1.4'

loop_
_geom_angle_atom_site_label_1
_geom_angle_atom_site_label_2
_geom_angle_atom_site_label_3
_geom_angle
N8A Sn1A C2A 83.37(10)
N8A Sn1A Cl1A 96.51(8)
C2A Sn1A Cl1A 89.66(8)
C2A N1A C5A 110.8(3)
C2A N1A C6A 125.6(2)
C5A N1A C6A 123.5(3)
C2A N3A C4A 110.5(2)
C2A N3A C18A 123.4(2)
C4A N3A C18A 125.9(2)
C9A N8A C7A 118.4(2)
C9A N8A Sn1A 120.03(18)
C7A N8A Sn1A 118.28(18)
N3A C2A N1A 105.3(2)
N3A C2A Sn1A 126.5(2)
N1A C2A Sn1A 128.0(2)
C5A C4A N3A 106.3(3)
C5A C4A H4A 126.8
N3A C4A H4A 126.8
C4A C5A N1A 107.1(3)
C4A C5A H5A 126.4
N1A C5A H5A 126.4
N1A C6A C7A 113.5(2)
N1A C6A H6A1 108.9
C7A C6A H6A1 108.9
N1A C6A H6A2 108.9
C7A C6A H6A2 108.9
H6A1 C6A H6A2 107.7
N8A C7A C6A 112.6(3)
N8A C7A H7A1 109.1
C6A C7A H7A1 109.1
N8A C7A H7A2 109.1
C6A C7A H7A2 109.1
H7A1 C7A H7A2 107.8
C14A C9A N8A 118.7(3)
C14A C9A C10A 118.7(3)
N8A C9A C10A 122.6(3)
C11A C10A C9A 119.1(3)
C11A C10A C15A 119.7(3)
C9A C10A C15A 121.1(3)
C12A C11A C10A 122.3(3)
C12A C11A H11A 118.8
C10A C11A H11A 118.8
C13A C12A C11A 118.2(3)
C13A C12A C16A 120.7(4)
C11A C12A C16A 121.1(4)
C12A C13A C14A 121.8(3)
C12A C13A H13A 119.1
C14A C13A H13A 119.1
C13A C14A C9A 119.8(3)
C13A C14A C17A 119.3(3)
C9A C14A C17A 120.8(3)
C10A C15A H15A 109.5
C10A C15A H15B 109.5
H15A C15A H15B 109.5
C10A C15A H15C 109.5
H15A C15A H15C 109.5
H15B C15A H15C 109.5
C12A C16A H16A 109.5
C12A C16A H16B 109.5
H16A C16A H16B 109.5
C12A C16A H16C 109.5
H16A C16A H16C 109.5
H16B C16A H16C 109.5
C14A C17A H17A 109.5
C14A C17A H17B 109.5
H17A C17A H17B 109.5
C14A C17A H17C 109.5
H17A C17A H17C 109.5
H17B C17A H17C 109.5
C23A C18A C19A 122.6(3)
C23A C18A N3A 119.6(3)
C19A C18A N3A 117.8(3)
C20A C19A C18A 117.0(3)
C20A C19A C24A 121.4(3)
C18A C19A C24A 121.6(3)
C21A C20A C19A 122.2(3)
C21A C20A H20A 118.9
C19A C20A H20A 118.9
C20A C21A C22A 118.8(3)
C20A C21A C25A 120.4(3)
C22A C21A C25A 120.8(3)
C21A C22A C23A 121.9(3)
C21A C22A H22A 119.0
C23A C22A H22A 119.0
C22A C23A C18A 117.4(3)
C22A C23A C26A 121.3(3)
C18A C23A C26A 121.3(3)
C19A C24A H24A 109.5
C19A C24A H24B 109.5
H24A C24A H24B 109.5
C19A C24A H24C 109.5
H24A C24A H24C 109.5
H24B C24A H24C 109.5
C21A C25A H25A 109.5
C21A C25A H25B 109.5
H25A C25A H25B 109.5
C21A C25A H25C 109.5
H25A C25A H25C 109.5
H25B C25A H25C 109.5
C23A C26A H26A 109.5
C23A C26A H26B 109.5
H26A C26A H26B 109.5
C23A C26A H26C 109.5
H26A C26A H26C 109.5
H26B C26A H26C 109.5
N8B Sn1B C2B 83.03(10)
N8B Sn1B Cl1B 96.84(8)
C2B Sn1B Cl1B 86.93(8)
C2B N3B C4B 110.5(3)
C2B N3B C18B 122.5(2)
C4B N3B C18B 126.9(3)
C9B N8B C7B 119.2(2)
C9B N8B Sn1B 118.17(18)
C7B N8B Sn1B 117.6(2)
C2B N1B C5B 110.2(3)
C2B N1B C6B 125.8(3)
C5B N1B C6B 123.8(3)
N1B C2B N3B 105.7(3)
N1B C2B Sn1B 128.2(2)
N3B C2B Sn1B 126.1(2)
C5B C4B N3B 106.3(3)
C5B C4B H4B 126.9
N3B C4B H4B 126.9
C4B C5B N1B 107.4(3)
C4B C5B H5B 126.3
N1B C5B H5B 126.3
N1B C6B C7B 114.2(3)
N1B C6B H6B1 108.7
C7B C6B H6B1 108.7
N1B C6B H6B2 108.7
C7B C6B H6B2 108.7
H6B1 C6B H6B2 107.6
N8B C7B C6B 113.1(3)
N8B C7B H7B1 109.0
C6B C7B H7B1 109.0
N8B C7B H7B2 109.0
C6B C7B H7B2 109.0
H7B1 C7B H7B2 107.8
C10B C9B C14B 118.5(3)
C10B C9B N8B 122.7(3)
C14B C9B N8B 118.7(3)
C11B C10B C9B 119.2(3)
C11B C10B C15B 119.7(3)
C9B C10B C15B 121.1(3)
C12B C11B C10B 122.8(3)
C12B C11B H11B 118.6
C10B C11B H11B 118.6
C11B C12B C13B 117.5(3)
C11B C12B C16B 122.0(4)
C13B C12B C16B 120.6(4)
C12B C13B C14B 122.0(3)
C12B C13B H13B 119.0
C14B C13B H13B 119.0
C13B C14B C9B 119.9(3)
C13B C14B C17B 119.4(3)
C9B C14B C17B 120.6(3)
C10B C15B H15D 109.5
C10B C15B H15E 109.5
H15D C15B H15E 109.5
C10B C15B H15F 109.5
H15D C15B H15F 109.5
H15E C15B H15F 109.5
C12B C16B H16D 109.5
C12B C16B H16E 109.5
H16D C16B H16E 109.5
C12B C16B H16F 109.5
H16D C16B H16F 109.5
H16E C16B H16F 109.5
C14B C17B H17D 109.5
C14B C17B H17E 109.5
H17D C17B H17E 109.5
C14B C17B H17F 109.5
H17D C17B H17F 109.5
H17E C17B H17F 109.5
C23B C18B C19B 122.1(3)
C23B C18B N3B 119.3(3)
C19B C18B N3B 118.5(3)
C20B C19B C18B 117.3(3)
C20B C19B C24B 121.9(3)
C18B C19B C24B 120.7(3)
C19B C20B C21B 122.9(3)
C19B C20B H20B 118.6
C21B C20B H20B 118.6
C20B C21B C22B 117.6(3)
C20B C21B C25B 121.1(4)
C22B C21B C25B 121.3(4)
C23B C22B C21B 122.3(3)
C23B C22B H22B 118.8
C21B C22B H22B 118.8
C22B C23B C18B 117.7(3)
C22B C23B C26B 120.8(3)
C18B C23B C26B 121.5(3)
C19B C24B H24D 109.5
C19B C24B H24E 109.5
H24D C24B H24E 109.5
C19B C24B H24F 109.5
H24D C24B H24F 109.5
H24E C24B H24F 109.5
C21B C25B H25D 109.5
C21B C25B H25E 109.5
H25D C25B H25E 109.5
C21B C25B H25F 109.5
H25D C25B H25F 109.5
H25E C25B H25F 109.5
C23B C26B H26D 109.5
C23B C26B H26E 109.5
H26D C26B H26E 109.5
C23B C26B H26F 109.5
H26D C26B H26F 109.5
H26E C26B H26F 109.5
C53 O50 C50 105.0(5)
O50 C50 C51 106.6(5)
C50 C51 C52 104.5(6)
C51 C52 C53 102.7(5)
O50 C53 C52 106.4(5)
C63 O60 C60 107.1(10)
O60 C60 C61 105.6(9)
C62 C61 C60 105.4(9)
C61 C62 C63 104.3(8)
O60 C63 C62 103.4(9)

loop_
_geom_bond_atom_site_label_1
_geom_bond_atom_site_label_2
_geom_bond_distance
Sn1A N8A 2.088(2)
Sn1A C2A 2.249(3)
Sn1A Cl1A 2.5069(10)
N1A C2A 1.350(4)
N1A C5A 1.369(4)
N1A C6A 1.476(4)
N3A C2A 1.348(4)
N3A C4A 1.384(4)
N3A C18A 1.440(4)
N8A C9A 1.413(4)
N8A C7A 1.453(4)
C4A C5A 1.353(5)
C4A H4A 0.9500
C5A H5A 0.9500
C6A C7A 1.506(4)
C6A H6A1 0.9900
C6A H6A2 0.9900
C7A H7A1 0.9900
C7A H7A2 0.9900
C9A C14A 1.411(4)
C9A C10A 1.415(4)
C10A C11A 1.392(5)
C10A C15A 1.506(5)
C11A C12A 1.385(6)
C11A H11A 0.9500
C12A C13A 1.381(5)
C12A C16A 1.523(5)
C13A C14A 1.392(4)
C13A H13A 0.9500
C14A C17A 1.507(4)
C15A H15A 0.9800
C15A H15B 0.9800
C15A H15C 0.9800
C16A H16A 0.9800
C16A H16B 0.9800
C16A H16C 0.9800
C17A H17A 0.9800
C17A H17B 0.9800
C17A H17C 0.9800
C18A C23A 1.391(4)
C18A C19A 1.400(4)
C19A C20A 1.383(4)
C19A C24A 1.504(4)
C20A C21A 1.380(5)
C20A H20A 0.9500
C21A C22A 1.383(5)
C21A C25A 1.523(5)
C22A C23A 1.383(4)
C22A H22A 0.9500
C23A C26A 1.501(4)
C24A H24A 0.9800
C24A H24B 0.9800
C24A H24C 0.9800
C25A H25A 0.9800
C25A H25B 0.9800
C25A H25C 0.9800
C26A H26A 0.9800
C26A H26B 0.9800
C26A H26C 0.9800
Sn1B N8B 2.086(2)
Sn1B C2B 2.243(3)
Sn1B Cl1B 2.5037(11)
N3B C2B 1.348(4)
N3B C4B 1.379(4)
N3B C18B 1.443(4)
N8B C9B 1.419(4)
N8B C7B 1.449(4)
N1B C2B 1.334(4)
N1B C5B 1.379(4)
N1B C6B 1.484(4)
C4B C5B 1.338(5)
C4B H4B 0.9500
C5B H5B 0.9500
C6B C7B 1.499(5)
C6B H6B1 0.9900
C6B H6B2 0.9900
C7B H7B1 0.9900
C7B H7B2 0.9900
C9B C10B 1.405(4)
C9B C14B 1.409(5)
C10B C11B 1.390(4)
C10B C15B 1.511(5)
C11B C12B 1.377(5)
C11B H11B 0.9500
C12B C13B 1.385(6)
C12B C16B 1.510(5)
C13B C14B 1.386(5)
C13B H13B 0.9500
C14B C17B 1.514(5)
C15B H15D 0.9800
C15B H15E 0.9800
C15B H15F 0.9800
C16B H16D 0.9800
C16B H16E 0.9800
C16B H16F 0.9800
C17B H17D 0.9800
C17B H17E 0.9800
C17B H17F 0.9800
C18B C23B 1.393(4)
C18B C19B 1.399(4)
C19B C20B 1.380(5)
C19B C24B 1.509(5)
C20B C21B 1.388(5)
C20B H20B 0.9500
C21B C22B 1.389(5)
C21B C25B 1.497(5)
C22B C23B 1.386(5)
C22B H22B 0.9500
C23B C26B 1.503(5)
C24B H24D 0.9800
C24B H24E 0.9800
C24B H24F 0.9800
C25B H25D 0.9800
C25B H25E 0.9800
C25B H25F 0.9800
C26B H26D 0.9800
C26B H26E 0.9800
C26B H26F 0.9800
O50 C53 1.394(8)
O50 C50 1.411(7)
C50 C51 1.507(10)
C51 C52 1.507(11)
C52 C53 1.549(9)
O60 C63 1.453(14)
O60 C60 1.458(13)
C60 C61 1.588(15)
C61 C62 1.504(18)
C62 C63 1.596(16)
